data_7015167
loop_
_publ_author_name
'Li, Lidong'
'Gomes, Clara S. B.'
'Gomes, Pedro T.'
'Duarte, M. Teresa'
'Fan, Zhiqiang'

_publ_section_title
;
 New tetradentate N,N,N,N-chelating \a-diimine ligands and their
 corresponding zinc and nickel complexes: synthesis, characterisation
 and testing as olefin polymerisation catalysts.
;
_journal_issue 13
_journal_name_full 'Dalton transactions (Cambridge, England : 2003)'
_journal_page_first 3365
_journal_page_last 3380
_journal_paper_doi 10.1039/c0dt01308k
_journal_volume 40
_journal_year 2011
_chemical_formula_moiety 'C17 H16 N4 O'
_chemical_formula_sum 'C17 H16 N4 O'
_chemical_formula_weight 292.34
_space_group_IT_number 14
_symmetry_cell_setting monoclinic
_symmetry_Int_Tables_number 14
_symmetry_space_group_name_Hall '-P 2ybc'
_symmetry_space_group_name_H-M 'P 1 21/c 1'
_atom_sites_solution_hydrogens geom
_atom_sites_solution_primary direct
_atom_sites_solution_secondary difmap
_audit_creation_method SHELXL-97
_cell_angle_alpha 90.00
_cell_angle_beta 100.611(9)
_cell_angle_gamma 90.00
_cell_formula_units_Z 4
_cell_length_a 9.1248(13)
_cell_length_b 19.257(2)
_cell_length_c 8.5252(13)
_cell_measurement_reflns_used 7051
_cell_measurement_temperature 150(2)
_cell_measurement_theta_max 25.7
_cell_measurement_theta_min 2.3
_cell_volume 1472.4(3)
_computing_cell_refinement 'Bruker SMART (Bruker, 1997)'
_computing_data_collection 'Bruker SMART (Bruker, 1997)'
_computing_data_reduction 'Bruker SAINT (Bruker, 1997)'
_computing_molecular_graphics ORTEP
_computing_publication_material 'enCIFer (Allen et al., 2004)'
_computing_structure_refinement 'SHELXL-97 (Sheldrick, 2008)'
_computing_structure_solution 'SIR2004 (Burla et al., 2005)'
_diffrn_ambient_temperature 150(2)
_diffrn_measured_fraction_theta_full 0.991
_diffrn_measured_fraction_theta_max 0.991
_diffrn_measurement_device_type 'CCD area detector'
_diffrn_measurement_method 'phi and omega scans'
_diffrn_radiation_monochromator graphite
_diffrn_radiation_probe x-ray
_diffrn_radiation_type MoK\a
_diffrn_radiation_wavelength 0.71073
_diffrn_reflns_av_R_equivalents 0.0451
_diffrn_reflns_av_sigmaI/netI 0.0673
_diffrn_reflns_limit_h_max 11
_diffrn_reflns_limit_h_min -11
_diffrn_reflns_limit_k_max 18
_diffrn_reflns_limit_k_min -23
_diffrn_reflns_limit_l_max 10
_diffrn_reflns_limit_l_min -10
_diffrn_reflns_number 7051
_diffrn_reflns_theta_full 25.67
_diffrn_reflns_theta_max 25.67
_diffrn_reflns_theta_min 2.27
_diffrn_source 'fine-focus sealed tube'
_exptl_absorpt_coefficient_mu 0.086
_exptl_absorpt_correction_T_max 0.9898
_exptl_absorpt_correction_T_min 0.9830
_exptl_absorpt_correction_type multi-scan
_exptl_absorpt_process_details 'SADABS (Sheldrick, 1996)'
_exptl_crystal_colour colourless
_exptl_crystal_density_diffrn 1.319
_exptl_crystal_density_method 'not measured'
_exptl_crystal_description block
_exptl_crystal_F_000 616
_exptl_crystal_size_max 0.20
_exptl_crystal_size_mid 0.18
_exptl_crystal_size_min 0.12
_refine_diff_density_max 0.231
_refine_diff_density_min -0.196
_refine_diff_density_rms 0.047
_refine_ls_extinction_expression Fc^*^=kFc[1+0.001xFc^2^\l^3^/sin(2\q)]^-1/4^
_refine_ls_extinction_method SHELXL
_refine_ls_goodness_of_fit_ref 1.002
_refine_ls_hydrogen_treatment mixed
_refine_ls_matrix_type full
_refine_ls_number_parameters 204
_refine_ls_number_reflns 2769
_refine_ls_number_restraints 0
_refine_ls_restrained_S_all 1.002
_refine_ls_R_factor_all 0.0851
_refine_ls_R_factor_gt 0.0476
_refine_ls_shift/su_max 0.000
_refine_ls_shift/su_mean 0.000
_refine_ls_structure_factor_coef Fsqd
_refine_ls_weighting_details 'calc w=1/[\s^2^(Fo^2^)+(0.0480P)^2^+0.0000P] where P=(Fo^2^+2Fc^2^)/3'
_refine_ls_weighting_scheme calc
_refine_ls_wR_factor_gt 0.0985
_refine_ls_wR_factor_ref 0.1094
_reflns_number_gt 1820
_reflns_number_total 2769
_reflns_threshold_expression >2\s(I)
_cod_data_source_file c0dt01308k.txt
_cod_data_source_block 3a
_cod_original_cell_volume 1472.4(4)
_cod_original_sg_symbol_H-M 'P 21/c'
_cod_database_code 7015167

loop_
_symmetry_equiv_pos_as_xyz
'x, y, z'
'-x, y+1/2, -z+1/2'
'-x, -y, -z'
'x, -y-1/2, z-1/2'

loop_
_atom_site_label
_atom_site_type_symbol
_atom_site_fract_x
_atom_site_fract_y
_atom_site_fract_z
_atom_site_U_iso_or_equiv
_atom_site_adp_type
_atom_site_occupancy
_atom_site_symmetry_multiplicity
_atom_site_calc_flag
_atom_site_refinement_flags
_atom_site_disorder_assembly
_atom_site_disorder_group
O1 O 0.84979(17) 0.10430(9) 0.87902(18) 0.0422(5) Uani 1 1 d . . .
N1 N 0.6993(2) 0.06659(9) 0.6541(2) 0.0236(4) Uani 1 1 d . . .
N2 N 0.65480(19) -0.03721(8) 0.4099(2) 0.0265(4) Uani 1 1 d . . .
N3 N 0.65453(19) -0.10196(8) 0.3572(2) 0.0284(5) Uani 1 1 d . . .
N4 N 0.77683(18) -0.10921(8) 0.29208(19) 0.0229(4) Uani 1 1 d . . .
C1 C 0.7684(2) 0.10389(10) 0.5441(2) 0.0200(5) Uani 1 1 d . . .
C2 C 0.7955(2) 0.17441(10) 0.5667(3) 0.0250(5) Uani 1 1 d . . .
H2 H 0.7655 0.1968 0.6521 0.030 Uiso 1 1 calc R . .
C3 C 0.8667(2) 0.21200(11) 0.4641(3) 0.0269(5) Uani 1 1 d . . .
H3 H 0.8844 0.2592 0.4806 0.032 Uiso 1 1 calc R . .
C4 C 0.9111(2) 0.17872(10) 0.3367(3) 0.0276(5) Uani 1 1 d . . .
H4 H 0.9621 0.2032 0.2695 0.033 Uiso 1 1 calc R . .
C5 C 0.8796(2) 0.10913(11) 0.3094(2) 0.0252(5) Uani 1 1 d . . .
H5 H 0.9067 0.0877 0.2213 0.030 Uiso 1 1 calc R . .
C6 C 0.8081(2) 0.07033(10) 0.4116(2) 0.0194(5) Uani 1 1 d . . .
C7 C 0.7769(2) -0.00377(10) 0.3758(2) 0.0196(5) Uani 1 1 d . . .
C8 C 0.8550(2) -0.04990(10) 0.3003(2) 0.0234(5) Uani 1 1 d . . .
H8 H 0.9430 -0.0418 0.2629 0.028 Uiso 1 1 calc R . .
C9 C 0.8005(3) -0.17378(10) 0.2079(2) 0.0291(5) Uani 1 1 d . . .
H9A H 0.7595 -0.2126 0.2580 0.035 Uiso 1 1 calc R . .
H9B H 0.9065 -0.1817 0.2154 0.035 Uiso 1 1 calc R . .
C10 C 0.7266(2) -0.16953(10) 0.0347(3) 0.0243(5) Uani 1 1 d . . .
C11 C 0.8051(2) -0.14462(10) -0.0783(3) 0.0280(5) Uani 1 1 d . . .
H11 H 0.9053 -0.1331 -0.0480 0.034 Uiso 1 1 calc R . .
C12 C 0.7351(2) -0.13667(11) -0.2364(3) 0.0291(5) Uani 1 1 d . . .
H12 H 0.7885 -0.1197 -0.3112 0.035 Uiso 1 1 calc R . .
C13 C 0.5866(2) -0.15391(11) -0.2826(3) 0.0299(5) Uani 1 1 d . . .
H13 H 0.5399 -0.1488 -0.3885 0.036 Uiso 1 1 calc R . .
C14 C 0.5082(2) -0.17862(11) -0.1714(3) 0.0326(6) Uani 1 1 d . . .
H14 H 0.4080 -0.1900 -0.2024 0.039 Uiso 1 1 calc R . .
C15 C 0.5768(2) -0.18676(11) -0.0134(3) 0.0301(6) Uani 1 1 d . . .
H15 H 0.5227 -0.2038 0.0607 0.036 Uiso 1 1 calc R . .
C16 C 0.7409(2) 0.07067(11) 0.8148(3) 0.0256(5) Uani 1 1 d . . .
C17 C 0.6461(2) 0.03108(11) 0.9101(3) 0.0300(5) Uani 1 1 d . . .
H17A H 0.7089 0.0048 0.9917 0.045 Uiso 1 1 calc R . .
H17B H 0.5816 0.0001 0.8411 0.045 Uiso 1 1 calc R . .
H17C H 0.5870 0.0630 0.9587 0.045 Uiso 1 1 calc R . .
H01 H 0.634(2) 0.0392(11) 0.621(3) 0.027(7) Uiso 1 1 d . . .

loop_
_atom_site_aniso_label
_atom_site_aniso_U_11
_atom_site_aniso_U_22
_atom_site_aniso_U_33
_atom_site_aniso_U_23
_atom_site_aniso_U_13
_atom_site_aniso_U_12
O1 0.0369(10) 0.0607(11) 0.0258(9) -0.0015(8) -0.0025(8) -0.0201(9)
N1 0.0230(10) 0.0270(10) 0.0209(11) -0.0052(8) 0.0044(8) -0.0088(9)
N2 0.0299(10) 0.0250(10) 0.0259(10) -0.0042(8) 0.0084(9) -0.0049(8)
N3 0.0344(11) 0.0255(10) 0.0273(11) -0.0045(8) 0.0110(9) -0.0035(9)
N4 0.0272(10) 0.0211(9) 0.0196(10) 0.0003(7) 0.0020(8) 0.0031(8)
C1 0.0153(10) 0.0252(11) 0.0179(11) 0.0000(9) -0.0012(9) -0.0027(9)
C2 0.0242(12) 0.0268(12) 0.0231(12) -0.0038(9) 0.0017(10) 0.0003(10)
C3 0.0290(12) 0.0206(11) 0.0289(13) -0.0017(9) -0.0007(10) -0.0035(10)
C4 0.0267(12) 0.0291(12) 0.0273(13) 0.0080(10) 0.0053(10) -0.0064(10)
C5 0.0256(12) 0.0294(12) 0.0207(12) 0.0007(9) 0.0042(10) 0.0008(10)
C6 0.0156(10) 0.0225(11) 0.0180(11) 0.0006(8) -0.0023(9) 0.0010(9)
C7 0.0194(11) 0.0251(11) 0.0134(10) 0.0015(9) 0.0006(9) 0.0002(9)
C8 0.0224(11) 0.0265(12) 0.0204(12) 0.0019(9) 0.0017(9) 0.0012(10)
C9 0.0378(14) 0.0199(11) 0.0274(13) -0.0021(9) 0.0000(11) 0.0081(10)
C10 0.0298(12) 0.0159(11) 0.0255(12) -0.0022(9) 0.0003(10) 0.0056(10)
C11 0.0214(12) 0.0292(12) 0.0323(14) -0.0040(10) 0.0020(10) 0.0028(10)
C12 0.0289(13) 0.0329(13) 0.0250(13) -0.0003(10) 0.0039(10) 0.0029(10)
C13 0.0307(13) 0.0305(13) 0.0259(13) -0.0017(10) -0.0015(10) 0.0049(11)
C14 0.0230(12) 0.0332(13) 0.0381(15) -0.0020(11) -0.0035(11) -0.0033(11)
C15 0.0304(13) 0.0306(13) 0.0295(14) 0.0014(10) 0.0062(11) 0.0006(10)
C16 0.0229(12) 0.0286(12) 0.0248(13) -0.0032(10) 0.0032(10) 0.0012(10)
C17 0.0333(13) 0.0322(13) 0.0253(13) -0.0003(10) 0.0072(11) 0.0001(11)

loop_
_atom_type_symbol
_atom_type_description
_atom_type_scat_dispersion_real
_atom_type_scat_dispersion_imag
_atom_type_scat_source
C C 0.0033 0.0016 'International Tables Vol C Tables 4.2.6.8 and 6.1.1.4'
H H 0.0000 0.0000 'International Tables Vol C Tables 4.2.6.8 and 6.1.1.4'
N N 0.0061 0.0033 'International Tables Vol C Tables 4.2.6.8 and 6.1.1.4'
O O 0.0106 0.0060 'International Tables Vol C Tables 4.2.6.8 and 6.1.1.4'

loop_
_geom_angle_atom_site_label_1
_geom_angle_atom_site_label_2
_geom_angle_atom_site_label_3
_geom_angle
_geom_angle_site_symmetry_1
_geom_angle_site_symmetry_3
_geom_angle_publ_flag
C16 N1 C1 124.31(19) . . ?
C16 N1 H01 116.4(15) . . ?
C1 N1 H01 119.2(15) . . ?
N3 N2 C7 108.85(16) . . ?
N2 N3 N4 106.76(15) . . ?
C8 N4 N3 111.37(16) . . ?
C8 N4 C9 128.36(17) . . ?
N3 N4 C9 119.84(16) . . ?
C2 C1 C6 119.74(18) . . ?
C2 C1 N1 119.56(18) . . ?
C6 C1 N1 120.70(18) . . ?
C3 C2 C1 121.04(19) . . ?
C3 C2 H2 119.5 . . ?
C1 C2 H2 119.5 . . ?
C4 C3 C2 119.50(19) . . ?
C4 C3 H3 120.2 . . ?
C2 C3 H3 120.2 . . ?
C5 C4 C3 119.96(19) . . ?
C5 C4 H4 120.0 . . ?
C3 C4 H4 120.0 . . ?
C4 C5 C6 121.35(19) . . ?
C4 C5 H5 119.3 . . ?
C6 C5 H5 119.3 . . ?
C5 C6 C1 118.31(19) . . ?
C5 C6 C7 118.86(18) . . ?
C1 C6 C7 122.83(17) . . ?
N2 C7 C8 108.04(17) . . ?
N2 C7 C6 123.15(16) . . ?
C8 C7 C6 128.76(18) . . ?
N4 C8 C7 104.98(17) . . ?
N4 C8 H8 127.5 . . ?
C7 C8 H8 127.5 . . ?
N4 C9 C10 110.65(16) . . ?
N4 C9 H9A 109.5 . . ?
C10 C9 H9A 109.5 . . ?
N4 C9 H9B 109.5 . . ?
C10 C9 H9B 109.5 . . ?
H9A C9 H9B 108.1 . . ?
C11 C10 C15 118.8(2) . . ?
C11 C10 C9 120.2(2) . . ?
C15 C10 C9 120.83(19) . . ?
C10 C11 C12 120.5(2) . . ?
C10 C11 H11 119.7 . . ?
C12 C11 H11 119.7 . . ?
C13 C12 C11 120.1(2) . . ?
C13 C12 H12 119.9 . . ?
C11 C12 H12 119.9 . . ?
C14 C13 C12 119.7(2) . . ?
C14 C13 H13 120.2 . . ?
C12 C13 H13 120.2 . . ?
C13 C14 C15 120.7(2) . . ?
C13 C14 H14 119.6 . . ?
C15 C14 H14 119.6 . . ?
C14 C15 C10 120.1(2) . . ?
C14 C15 H15 119.9 . . ?
C10 C15 H15 119.9 . . ?
O1 C16 N1 122.3(2) . . ?
O1 C16 C17 121.8(2) . . ?
N1 C16 C17 115.87(19) . . ?
C16 C17 H17A 109.5 . . ?
C16 C17 H17B 109.5 . . ?
H17A C17 H17B 109.5 . . ?
C16 C17 H17C 109.5 . . ?
H17A C17 H17C 109.5 . . ?
H17B C17 H17C 109.5 . . ?

loop_
_geom_bond_atom_site_label_1
_geom_bond_atom_site_label_2
_geom_bond_distance
_geom_bond_site_symmetry_2
_geom_bond_publ_flag
O1 C16 1.227(2) . ?
N1 C16 1.355(3) . ?
N1 C1 1.418(2) . ?
N1 H01 0.81(2) . ?
N2 N3 1.325(2) . ?
N2 C7 1.363(2) . ?
N3 N4 1.342(2) . ?
N4 C8 1.342(2) . ?
N4 C9 1.471(2) . ?
C1 C2 1.388(3) . ?
C1 C6 1.405(3) . ?
C2 C3 1.386(3) . ?
C2 H2 0.9300 . ?
C3 C4 1.384(3) . ?
C3 H3 0.9300 . ?
C4 C5 1.381(3) . ?
C4 H4 0.9300 . ?
C5 C6 1.398(3) . ?
C5 H5 0.9300 . ?
C6 C7 1.476(3) . ?
C7 C8 1.372(3) . ?
C8 H8 0.9300 . ?
C9 C10 1.508(3) . ?
C9 H9A 0.9700 . ?
C9 H9B 0.9700 . ?
C10 C11 1.387(3) . ?
C10 C15 1.393(3) . ?
C11 C12 1.389(3) . ?
C11 H11 0.9300 . ?
C12 C13 1.380(3) . ?
C12 H12 0.9300 . ?
C13 C14 1.374(3) . ?
C13 H13 0.9300 . ?
C14 C15 1.385(3) . ?
C14 H14 0.9300 . ?
C15 H15 0.9300 . ?
C16 C17 1.499(3) . ?
C17 H17A 0.9600 . ?
C17 H17B 0.9600 . ?
C17 H17C 0.9600 . ?

loop_
_geom_torsion_atom_site_label_1
_geom_torsion_atom_site_label_2
_geom_torsion_atom_site_label_3
_geom_torsion_atom_site_label_4
_geom_torsion
_geom_torsion_site_symmetry_1
_geom_torsion_site_symmetry_2
_geom_torsion_site_symmetry_3
_geom_torsion_site_symmetry_4
_geom_torsion_publ_flag
C7 N2 N3 N4 0.7(2) . . . . ?
N2 N3 N4 C8 -0.7(2) . . . . ?
N2 N3 N4 C9 -173.79(16) . . . . ?
C16 N1 C1 C2 -47.6(3) . . . . ?
C16 N1 C1 C6 133.2(2) . . . . ?
C6 C1 C2 C3 -2.6(3) . . . . ?
N1 C1 C2 C3 178.14(19) . . . . ?
C1 C2 C3 C4 0.2(3) . . . . ?
C2 C3 C4 C5 2.3(3) . . . . ?
C3 C4 C5 C6 -2.4(3) . . . . ?
C4 C5 C6 C1 0.0(3) . . . . ?
C4 C5 C6 C7 179.76(19) . . . . ?
C2 C1 C6 C5 2.5(3) . . . . ?
N1 C1 C6 C5 -178.24(18) . . . . ?
C2 C1 C6 C7 -177.29(18) . . . . ?
N1 C1 C6 C7 2.0(3) . . . . ?
N3 N2 C7 C8 -0.4(2) . . . . ?
N3 N2 C7 C6 177.15(17) . . . . ?
C5 C6 C7 N2 -147.03(19) . . . . ?
C1 C6 C7 N2 32.8(3) . . . . ?
C5 C6 C7 C8 30.0(3) . . . . ?
C1 C6 C7 C8 -150.2(2) . . . . ?
N3 N4 C8 C7 0.5(2) . . . . ?
C9 N4 C8 C7 172.81(18) . . . . ?
N2 C7 C8 N4 0.0(2) . . . . ?
C6 C7 C8 N4 -177.40(18) . . . . ?
C8 N4 C9 C10 -84.0(3) . . . . ?
N3 N4 C9 C10 87.8(2) . . . . ?
N4 C9 C10 C11 90.7(2) . . . . ?
N4 C9 C10 C15 -85.7(2) . . . . ?
C15 C10 C11 C12 0.3(3) . . . . ?
C9 C10 C11 C12 -176.14(18) . . . . ?
C10 C11 C12 C13 -0.3(3) . . . . ?
C11 C12 C13 C14 0.3(3) . . . . ?
C12 C13 C14 C15 -0.3(3) . . . . ?
C13 C14 C15 C10 0.3(3) . . . . ?
C11 C10 C15 C14 -0.3(3) . . . . ?
C9 C10 C15 C14 176.12(18) . . . . ?
C1 N1 C16 O1 -4.8(3) . . . . ?
C1 N1 C16 C17 175.63(17) . . . . ?

loop_
_cod_related_entry_id
_cod_related_entry_database
_cod_related_entry_code
1 ChemSpider 30652793
